data_7105643
loop_
_publ_author_name
'Baba, Takeshi'
'Kodama, Tetsuya'
'Mori, Kazuto'
'Imanishi, Takeshi'
'Obika, Satoshi'

_publ_section_title
;
 A novel bridged nucleoside bearing a conformationally switchable sugar
 moiety in response to redox changes.
;
_journal_issue 42
_journal_name_full 'Chemical communications (Cambridge, England)'
_journal_page_first 8058
_journal_page_last 8060
_journal_paper_doi 10.1039/c0cc02484h
_journal_volume 46
_journal_year 2010
_chemical_formula_moiety 'C11 H14 N2 O5 S2 '
_chemical_formula_sum 'C11 H14 N2 O5 S2'
_chemical_formula_weight 318.36
_space_group_IT_number 19
_symmetry_cell_setting orthorhombic
_symmetry_Int_Tables_number 19
_symmetry_space_group_name_Hall 'P 2ac 2ab'
_symmetry_space_group_name_H-M 'P 21 21 21'
_cell_angle_alpha 90.0000
_cell_angle_beta 90.0000
_cell_angle_gamma 90.0000
_cell_formula_units_Z 4
_cell_length_a 6.75340(10)
_cell_length_b 14.3493(3)
_cell_length_c 14.7955(3)
_cell_measurement_reflns_used 9204
_cell_measurement_temperature 296.1
_cell_measurement_theta_max 68.2
_cell_measurement_theta_min 3.0
_cell_volume 1433.78(5)
_computing_cell_refinement PROCESS-AUTO
_computing_data_collection PROCESS-AUTO
_computing_data_reduction CrystalStructure
_computing_publication_material 'CrystalStructure 3.8'
_computing_structure_refinement CRYSTALS
_computing_structure_solution SIR92
_diffrn_detector_area_resol_mean 10.00
_diffrn_measured_fraction_theta_full 0.996
_diffrn_measured_fraction_theta_max 0.996
_diffrn_measurement_device_type 'Rigaku RAXIS-RAPID'
_diffrn_measurement_method \w
_diffrn_radiation_type 'Cu K\a'
_diffrn_radiation_wavelength 1.54187
_diffrn_reflns_av_R_equivalents 0.075
_diffrn_reflns_limit_h_max 8
_diffrn_reflns_limit_h_min -7
_diffrn_reflns_limit_k_max 17
_diffrn_reflns_limit_k_min -17
_diffrn_reflns_limit_l_max 17
_diffrn_reflns_limit_l_min -17
_diffrn_reflns_number 15097
_diffrn_reflns_theta_full 68.18
_diffrn_reflns_theta_max 68.18
_exptl_absorpt_coefficient_mu 3.572
_exptl_absorpt_correction_T_max 0.342
_exptl_absorpt_correction_T_min 0.168
_exptl_absorpt_correction_type numerical
_exptl_absorpt_process_details
;
Higashi, T. (1999). Program for Absorption Correction.
Rigaku Corporation, Tokyo, Japan.
;
_exptl_crystal_colour colorless
_exptl_crystal_density_diffrn 1.475
_exptl_crystal_density_method 'not measured'
_exptl_crystal_description block
_exptl_crystal_F_000 664.00
_exptl_crystal_size_max 0.50
_exptl_crystal_size_mid 0.40
_exptl_crystal_size_min 0.30
_refine_diff_density_max 1.08
_refine_diff_density_min -0.61
_refine_ls_extinction_coef 87(10)
_refine_ls_extinction_method 'Larson (1970) Crystallographic Computing eq. 22'
_refine_ls_goodness_of_fit_ref 0.856
_refine_ls_hydrogen_treatment refall
_refine_ls_number_parameters 206
_refine_ls_number_reflns 2191
_refine_ls_R_factor_gt 0.0404
_refine_ls_shift/su_max 0.0003
_refine_ls_structure_factor_coef Fsqd
_refine_ls_weighting_details 'w = 1/[1.0000\s(Fo^2^)]/(4Fo^2^)'
_refine_ls_weighting_scheme calc
_refine_ls_wR_factor_ref 0.1059
_reflns_number_gt 2184
_reflns_number_total 2612
_reflns_threshold_expression F^2^>2.0\s(F^2^)
_cod_data_source_file C0CC02484H.TXT
_cod_data_source_block '_baba2'
_cod_depositor_comments 'Adding full bibliography for 7105643.cif.'
_cod_original_formula_sum 'C11 H14 N2 O5 S2 '
_cod_database_code 7105643

loop_
_symmetry_equiv_pos_site_id
_symmetry_equiv_pos_as_xyz
1 +X,+Y,+Z
2 1/2+X,1/2-Y,-Z
3 -X,1/2+Y,1/2-Z
4 1/2-X,-Y,1/2+Z

loop_
_atom_site_label
_atom_site_type_symbol
_atom_site_fract_x
_atom_site_fract_y
_atom_site_fract_z
_atom_site_U_iso_or_equiv
_atom_site_adp_type
_atom_site_occupancy
_atom_site_symmetry_multiplicity
_atom_site_calc_flag
_atom_site_refinement_flags
_atom_site_disorder_assembly
_atom_site_disorder_group
S(1) S 1.13825(16) -0.09445(7) 0.80348(6) 0.0491(2) Uani 1.00 1 d . . .
S(2) S 1.37434(15) -0.03763(8) 0.73560(9) 0.0597(3) Uani 1.00 1 d . . .
O(1) O 0.8712(5) 0.0279(2) 0.47543(17) 0.0617(8) Uani 1.00 1 d . . .
O(2) O 0.5853 -0.2462 0.5245 0.070 Uiso 1.00 1 d R . .
O(3) O 1.0671(3) 0.07636(16) 0.64231(14) 0.0374(6) Uani 1.00 1 d . . .
O(4) O 0.9456(5) -0.1665(2) 0.6316(2) 0.0468(7) Uani 1.00 1 d . . .
O(5) O 0.7880(4) 0.12128(17) 0.88049(14) 0.0439(7) Uani 1.00 1 d . . .
O(7) O 0.2767(4) 0.26282(18) 0.73615(18) 0.0484(7) Uani 1.00 1 d . . .
N(1) N 0.7902(4) 0.12306(18) 0.72663(17) 0.0331(6) Uani 1.00 1 d . . .
N(8) N 0.5411(4) 0.19763(19) 0.80605(19) 0.0376(7) Uani 1.00 1 d . . .
C(1) C 1.0625(7) -0.0021(2) 0.4989(2) 0.0554(12) Uani 1.00 1 d . . .
C(11) C 0.7122(5) 0.1464(2) 0.8088(2) 0.0352(8) Uani 1.00 1 d . . .
C(12) C 0.6996(5) 0.1500(2) 0.64700(19) 0.0331(8) Uani 1.00 1 d . . .
C(13) C 0.4365(5) 0.2224(2) 0.7292(2) 0.0371(8) Uani 1.00 1 d . . .
C(14) C 0.9241(5) -0.0704(2) 0.6467(2) 0.0334(8) Uani 1.00 1 d . . .
C(15) C 1.0884(5) -0.0148(2) 0.6008(2) 0.0366(9) Uani 1.00 1 d . . .
C(16) C 0.9780(5) 0.0688(2) 0.7283(2) 0.0336(8) Uani 1.00 1 d . . .
C(17) C 0.5280(5) 0.1976(2) 0.6445(2) 0.0359(8) Uani 1.00 1 d . . .
C(18) C 0.9396(4) -0.0357(2) 0.7439(2) 0.0313(7) Uani 1.00 1 d . . .
C(19) C 0.4277(6) 0.2260(2) 0.5587(2) 0.0481(10) Uani 1.00 1 d . . .
C(21) C 1.2957(5) -0.0532(2) 0.6201(2) 0.0496(11) Uani 1.00 1 d . . .
H(1) H 1.0804 0.0998 0.7790 0.040 Uiso 1.00 1 c R . .
H(2) H 0.5949 -0.2939 0.4644 0.281 Uiso 1.00 1 c R . .
H(3) H 0.4972 0.2003 0.5085 0.058 Uiso 1.00 1 c R . .
H(4) H 0.2957 0.2038 0.5587 0.058 Uiso 1.00 1 c R . .
H(5) H 0.6665 -0.1997 0.5225 0.161 Uiso 1.00 1 c R . .
H(6) H 0.8036 -0.0507 0.6164 0.040 Uiso 1.00 1 c R . .
H(7) H 1.1558 0.0434 0.4791 0.066 Uiso 1.00 1 c R . .
H(8) H 1.0956 -0.0672 0.4717 0.066 Uiso 1.00 1 c R . .
H(9) H 0.7621 0.1339 0.5914 0.040 Uiso 1.00 1 c R . .
H(10) H 0.4885 0.2175 0.8621 0.045 Uiso 1.00 1 c R . .
H(11) H 0.8137 -0.0174 0.4355 0.074 Uiso 1.00 1 c R . .
H(12) H 0.4286 0.2919 0.5547 0.058 Uiso 1.00 1 c R . .
H(13) H 0.8165 -0.0445 0.7748 0.038 Uiso 1.00 1 c R . .
H(14) H 1.3868 -0.0223 0.5816 0.059 Uiso 1.00 1 c R . .
H(15) H 1.2953 -0.1182 0.6064 0.059 Uiso 1.00 1 c R . .
H(16) H 0.870(6) -0.1996(7) 0.674(2) 0.17(3) Uani 1.00 1 c . . .

loop_
_atom_site_aniso_label
_atom_site_aniso_U_11
_atom_site_aniso_U_22
_atom_site_aniso_U_33
_atom_site_aniso_U_12
_atom_site_aniso_U_13
_atom_site_aniso_U_23
S(1) 0.0522(6) 0.0495(5) 0.0455(4) 0.0093(4) -0.0131(4) 0.0021(4)
S(2) 0.0326(4) 0.0618(6) 0.0848(7) 0.0002(4) -0.0089(5) -0.0100(5)
O(1) 0.097(2) 0.0512(15) 0.0368(13) 0.0065(18) -0.0052(15) -0.0046(11)
O(3) 0.0402(13) 0.0312(11) 0.0409(11) -0.0056(10) 0.0137(10) -0.0036(9)
O(4) 0.0623(17) 0.0327(13) 0.0456(14) -0.0115(13) 0.0145(14) -0.0074(11)
O(5) 0.0542(16) 0.0486(14) 0.0289(11) 0.0050(13) -0.0001(11) -0.0030(10)
O(7) 0.0452(14) 0.0497(15) 0.0503(14) 0.0124(13) 0.0070(13) -0.0028(12)
N(1) 0.0378(16) 0.0325(13) 0.0290(12) 0.0034(12) 0.0066(12) -0.0046(10)
N(8) 0.0455(17) 0.0359(14) 0.0314(13) 0.0049(13) 0.0096(14) -0.0053(12)
C(1) 0.077(3) 0.045(2) 0.044(2) -0.007(2) 0.025(2) -0.0018(17)
C(11) 0.043(2) 0.0278(16) 0.0348(15) -0.0033(14) 0.0045(16) -0.0054(14)
C(12) 0.0354(18) 0.0392(17) 0.0246(14) -0.0025(14) 0.0051(13) 0.0012(13)
C(13) 0.0425(19) 0.0300(16) 0.0387(16) -0.0017(16) 0.0019(16) 0.0001(14)
C(14) 0.0320(17) 0.0354(17) 0.0327(15) -0.0040(14) 0.0027(14) -0.0013(13)
C(15) 0.041(2) 0.0302(16) 0.0389(16) -0.0042(14) 0.0109(15) -0.0075(14)
C(16) 0.0328(17) 0.0363(18) 0.0316(15) -0.0019(14) 0.0041(14) -0.0030(14)
C(17) 0.038(2) 0.0334(16) 0.0365(16) 0.0015(15) 0.0058(15) 0.0049(14)
C(18) 0.0283(15) 0.0359(17) 0.0298(15) 0.0002(14) 0.0015(13) 0.0006(13)
C(19) 0.055(2) 0.056(2) 0.0337(16) 0.001(2) -0.0020(17) 0.0113(16)
C(21) 0.040(2) 0.042(2) 0.066(2) -0.0001(17) 0.0174(19) -0.0070(18)
H(16) 0.24(10) 0.13(6) 0.15(6) 0.04(6) -0.18(7) -0.06(5)

loop_
_atom_type_symbol
_atom_type_description
_atom_type_scat_dispersion_real
_atom_type_scat_dispersion_imag
_atom_type_scat_source
C C 0.018 0.009
;
International Tables for Crystallography
(1992, Vol. C, Tables 4.2.6.8 and 6.1.1.4)
;
H H 0.000 0.000
;
International Tables for Crystallography
(1992, Vol. C, Table 6.1.1.4)
;
O O 0.049 0.032
;
International Tables for Crystallography
(1992, Vol. C, Tables 4.2.6.8 and 6.1.1.4)
;
N N 0.031 0.018
;
International Tables for Crystallography
(1992, Vol. C, Tables 4.2.6.8 and 6.1.1.4)
;
S S 0.333 0.557
;
International Tables for Crystallography
(1992, Vol. C, Tables 4.2.6.8 and 6.1.1.4)
;

loop_
_geom_angle_atom_site_label_1
_geom_angle_atom_site_label_2
_geom_angle_atom_site_label_3
_geom_angle
_geom_angle_publ_flag
_geom_angle_site_symmetry_1
_geom_angle_site_symmetry_2
_geom_angle_site_symmetry_3
S(2) S(1) C(18) 98.76(11) yes . . .
S(1) S(2) C(21) 100.72(13) yes . . .
C(15) O(3) C(16) 110.7(2) yes . . .
C(11) N(1) C(12) 121.3(2) yes . . .
C(11) N(1) C(16) 116.1(2) yes . . .
C(12) N(1) C(16) 122.6(2) yes . . .
C(11) N(8) C(13) 126.3(2) yes . . .
O(1) C(1) C(15) 112.6(3) yes . . .
O(5) C(11) N(1) 122.5(3) yes . . .
O(5) C(11) N(8) 122.1(3) yes . . .
N(1) C(11) N(8) 115.4(2) yes . . .
N(1) C(12) C(17) 123.2(2) yes . . .
O(7) C(13) N(8) 120.1(3) yes . . .
O(7) C(13) C(17) 124.4(3) yes . . .
N(8) C(13) C(17) 115.6(3) yes . . .
O(4) C(14) C(15) 111.8(2) yes . . .
O(4) C(14) C(18) 117.3(2) yes . . .
C(15) C(14) C(18) 101.6(2) yes . . .
O(3) C(15) C(1) 107.4(2) yes . . .
O(3) C(15) C(14) 102.3(2) yes . . .
O(3) C(15) C(21) 109.7(2) yes . . .
C(1) C(15) C(14) 114.6(2) yes . . .
C(1) C(15) C(21) 109.3(3) yes . . .
C(14) C(15) C(21) 113.1(2) yes . . .
O(3) C(16) N(1) 107.9(2) yes . . .
O(3) C(16) C(18) 106.4(2) yes . . .
N(1) C(16) C(18) 111.6(2) yes . . .
C(12) C(17) C(13) 118.0(3) yes . . .
C(12) C(17) C(19) 123.4(3) yes . . .
C(13) C(17) C(19) 118.6(3) yes . . .
S(1) C(18) C(14) 110.9(2) yes . . .
S(1) C(18) C(16) 113.7(2) yes . . .
C(14) C(18) C(16) 100.6(2) yes . . .
S(2) C(21) C(15) 113.7(2) yes . . .
C(1) O(1) H(11) 108.5 no . . .
H(2) O(2) H(5) 114.0 no . . .
C(14) O(4) H(16) 109.5 no . . .
C(11) N(8) H(10) 117.0 no . . .
C(13) N(8) H(10) 116.7 no . . .
O(1) C(1) H(7) 108.9 no . . .
O(1) C(1) H(8) 112.1 no . . .
C(15) C(1) H(7) 108.0 no . . .
C(15) C(1) H(8) 104.5 no . . .
H(7) C(1) H(8) 110.7 no . . .
N(1) C(12) H(9) 118.1 no . . .
C(17) C(12) H(9) 118.8 no . . .
O(4) C(14) H(6) 107.4 no . . .
C(15) C(14) H(6) 104.6 no . . .
C(18) C(14) H(6) 113.3 no . . .
O(3) C(16) H(1) 108.2 no . . .
N(1) C(16) H(1) 109.4 no . . .
C(18) C(16) H(1) 113.1 no . . .
S(1) C(18) H(13) 110.5 no . . .
C(14) C(18) H(13) 110.6 no . . .
C(16) C(18) H(13) 110.3 no . . .
C(17) C(19) H(3) 109.6 no . . .
C(17) C(19) H(4) 109.4 no . . .
C(17) C(19) H(12) 108.7 no . . .
H(3) C(19) H(4) 109.5 no . . .
H(3) C(19) H(12) 109.6 no . . .
H(4) C(19) H(12) 110.0 no . . .
S(2) C(21) H(14) 108.7 no . . .
S(2) C(21) H(15) 108.8 no . . .
C(15) C(21) H(14) 108.2 no . . .
C(15) C(21) H(15) 108.1 no . . .
H(14) C(21) H(15) 109.3 no . . .

loop_
_geom_bond_atom_site_label_1
_geom_bond_atom_site_label_2
_geom_bond_distance
_geom_bond_publ_flag
_geom_bond_site_symmetry_1
_geom_bond_site_symmetry_2
S(1) S(2) 2.0526(15) yes . .
S(1) C(18) 1.814(3) yes . .
S(2) C(21) 1.801(4) yes . .
O(1) C(1) 1.404(5) yes . .
O(3) C(15) 1.449(3) yes . .
O(3) C(16) 1.411(3) yes . .
O(4) C(14) 1.406(4) yes . .
O(5) C(11) 1.228(4) yes . .
O(7) C(13) 1.231(4) yes . .
N(1) C(11) 1.366(4) yes . .
N(1) C(12) 1.382(3) yes . .
N(1) C(16) 1.489(4) yes . .
N(8) C(11) 1.370(4) yes . .
N(8) C(13) 1.387(4) yes . .
C(1) C(15) 1.531(5) yes . .
C(12) C(17) 1.345(4) yes . .
C(13) C(17) 1.440(4) yes . .
C(14) C(15) 1.520(4) yes . .
C(14) C(18) 1.528(4) yes . .
C(15) C(21) 1.532(5) yes . .
C(16) C(18) 1.540(4) yes . .
C(17) C(19) 1.495(4) yes . .
O(1) H(11) 0.961 no . .
O(2) H(2) 1.125 no . .
O(2) H(5) 0.864 no . .
O(4) H(16) 0.739 no . .
N(8) H(10) 0.946 no . .
C(1) H(7) 0.953 no . .
C(1) H(8) 1.042 no . .
C(12) H(9) 0.953 no . .
C(14) H(6) 0.971 no . .
C(16) H(1) 1.112 no . .
C(18) H(13) 0.956 no . .
C(19) H(3) 0.952 no . .
C(19) H(4) 0.947 no . .
C(19) H(12) 0.947 no . .
C(21) H(14) 0.948 no . .
C(21) H(15) 0.954 no . .

loop_
_geom_contact_atom_site_label_1
_geom_contact_atom_site_label_2
_geom_contact_distance
_geom_contact_publ_flag
_geom_contact_site_symmetry_1
_geom_contact_site_symmetry_2
S(1) O(7) 3.519(2) ? . 3_646
O(1) O(5) 2.778(3) ? . 4_654
O(1) C(11) 3.553(4) ? . 4_654
O(1) C(19) 3.589(4) ? . 2_556
O(2) O(2) 3.456 ? . 2_446
O(2) O(2) 3.456 ? . 2_546
O(2) O(4) 3.124 ? . .
O(2) O(4) 2.790 ? . 2_446
O(2) O(5) 3.456 ? . 3_646
O(2) O(5) 2.914 ? . 4_654
O(2) N(8) 2.768 ? . 3_646
O(2) C(11) 3.536 ? . 3_646
O(3) O(7) 3.331(3) ? . 1_655
O(3) C(13) 3.502(4) ? . 1_655
O(3) C(17) 3.565(4) ? . 1_655
O(3) C(19) 3.474(4) ? . 1_655
O(4) O(2) 3.124 ? . .
O(4) O(2) 2.790 ? . 2_546
O(4) O(5) 3.540(3) ? . 3_746
O(4) O(7) 2.670(3) ? . 3_646
O(5) O(1) 2.778(3) ? . 4_655
O(5) O(2) 3.456 ? . 3_656
O(5) O(2) 2.914 ? . 4_655
O(5) O(4) 3.540(3) ? . 3_756
O(5) C(1) 3.406(5) ? . 4_655
O(7) S(1) 3.519(2) ? . 3_656
O(7) O(3) 3.331(3) ? . 1_455
O(7) O(4) 2.670(3) ? . 3_656
O(7) C(14) 3.257(3) ? . 3_656
O(7) C(16) 3.440(4) ? . 1_455
O(7) C(18) 3.251(4) ? . 3_656
N(8) O(2) 2.768 ? . 3_656
C(1) O(5) 3.406(5) ? . 4_654
C(11) O(1) 3.553(4) ? . 4_655
C(11) O(2) 3.536 ? . 3_656
C(13) O(3) 3.502(4) ? . 1_455
C(14) O(7) 3.257(3) ? . 3_646
C(16) O(7) 3.440(4) ? . 1_655
C(17) O(3) 3.565(4) ? . 1_455
C(18) O(7) 3.251(4) ? . 3_646
C(19) O(1) 3.589(4) ? . 2_456
C(19) O(3) 3.474(4) ? . 1_455
S(1) H(3) 3.514 ? . 4_655
S(1) H(7) 3.034 ? . 4_755
S(2) H(6) 3.405 ? . 1_655
S(2) H(13) 3.044 ? . 1_655
O(1) H(12) 2.654 ? . 2_556
O(1) H(13) 3.236 ? . 4_654
O(2) H(2) 3.366 ? . 2_446
O(2) H(2) 3.493 ? . 2_546
O(2) H(5) 3.015 ? . 2_446
O(2) H(6) 3.452 ? . .
O(2) H(8) 2.680 ? . 2_446
O(2) H(10) 1.826 ? . 3_646
O(2) H(14) 3.584 ? . 1_455
O(2) H(15) 2.948 ? . 1_455
O(2) H(15) 3.094 ? . 2_446
O(2) H(16) 2.913 ? . .
O(2) H(16) 3.205 ? . 2_446
O(3) H(4) 2.692 ? . 1_655
O(3) H(12) 3.598 ? . 2_556
O(4) H(2) 1.829 ? . 2_546
O(4) H(5) 2.530 ? . .
O(4) H(5) 3.331 ? . 2_546
O(4) H(10) 3.379 ? . 3_646
O(5) H(2) 2.882 ? . 4_655
O(5) H(5) 2.405 ? . 4_655
O(5) H(8) 3.023 ? . 4_655
O(5) H(11) 1.832 ? . 4_655
O(5) H(16) 3.562 ? . 3_756
O(7) H(1) 2.763 ? . 1_455
O(7) H(6) 3.499 ? . 3_656
O(7) H(13) 2.839 ? . 3_656
O(7) H(16) 1.955 ? . 3_656
N(1) H(11) 3.512 ? . 4_655
N(8) H(1) 3.438 ? . 1_455
N(8) H(2) 3.520 ? . 3_656
N(8) H(5) 3.251 ? . 3_656
N(8) H(8) 3.217 ? . 4_655
N(8) H(11) 3.361 ? . 4_655
N(8) H(15) 3.146 ? . 3_756
N(8) H(16) 3.269 ? . 3_656
C(1) H(2) 2.986 ? . 2_546
C(1) H(4) 3.461 ? . 1_655
C(1) H(12) 3.247 ? . 2_556
C(11) H(2) 3.390 ? . 4_655
C(11) H(5) 3.356 ? . 4_655
C(11) H(8) 3.378 ? . 4_655
C(11) H(11) 2.636 ? . 4_655
C(12) H(12) 3.465 ? . 2_556
C(12) H(14) 3.392 ? . 1_455
C(13) H(1) 3.069 ? . 1_455
C(13) H(16) 2.936 ? . 3_656
C(14) H(2) 2.794 ? . 2_546
C(14) H(5) 3.140 ? . .
C(15) H(2) 2.913 ? . 2_546
C(15) H(4) 3.487 ? . 1_655
C(17) H(14) 3.424 ? . 1_455
C(18) H(11) 3.396 ? . 4_655
C(19) H(3) 3.251 ? . 2_456
C(19) H(4) 3.196 ? . 2_556
C(19) H(7) 3.409 ? . 1_455
C(19) H(9) 3.198 ? . 2_456
C(19) H(14) 3.588 ? . 1_455
C(21) H(2) 2.868 ? . 2_546
C(21) H(5) 3.576 ? . 1_655
C(21) H(6) 3.437 ? . 1_655
H(1) O(7) 2.763 ? . 1_655
H(1) N(8) 3.438 ? . 1_655
H(1) C(13) 3.069 ? . 1_655
H(1) H(10) 3.459 ? . 1_655
H(1) H(16) 3.132 ? . 3_756
H(2) O(2) 3.493 ? . 2_446
H(2) O(2) 3.366 ? . 2_546
H(2) O(4) 1.829 ? . 2_446
H(2) O(5) 2.882 ? . 4_654
H(2) N(8) 3.520 ? . 3_646
H(2) C(1) 2.986 ? . 2_446
H(2) C(11) 3.390 ? . 4_654
H(2) C(14) 2.794 ? . 2_446
H(2) C(15) 2.913 ? . 2_446
H(2) C(21) 2.868 ? . 2_446
H(2) H(5) 2.901 ? . 2_446
H(2) H(6) 3.202 ? . 2_446
H(2) H(8) 2.207 ? . 2_446
H(2) H(10) 2.632 ? . 3_646
H(2) H(10) 3.378 ? . 4_654
H(2) H(14) 3.364 ? . 2_446
H(2) H(15) 2.128 ? . 2_446
H(2) H(16) 2.374 ? . 2_446
H(3) S(1) 3.514 ? . 4_654
H(3) C(19) 3.251 ? . 2_556
H(3) H(4) 2.637 ? . 2_556
H(3) H(7) 3.250 ? . 1_455
H(3) H(9) 3.220 ? . 2_456
H(3) H(12) 3.063 ? . 2_556
H(3) H(14) 3.452 ? . 1_455
H(4) O(3) 2.692 ? . 1_455
H(4) C(1) 3.461 ? . 1_455
H(4) C(15) 3.487 ? . 1_455
H(4) C(19) 3.196 ? . 2_456
H(4) H(3) 2.637 ? . 2_456
H(4) H(7) 2.752 ? . 1_455
H(4) H(9) 3.227 ? . 2_456
H(4) H(12) 2.995 ? . 2_456
H(4) H(14) 3.317 ? . 1_455
H(5) O(2) 3.015 ? . 2_546
H(5) O(4) 2.530 ? . .
H(5) O(4) 3.331 ? . 2_446
H(5) O(5) 2.405 ? . 4_654
H(5) N(8) 3.251 ? . 3_646
H(5) C(11) 3.356 ? . 4_654
H(5) C(14) 3.140 ? . .
H(5) C(21) 3.576 ? . 1_455
H(5) H(2) 2.901 ? . 2_546
H(5) H(6) 2.715 ? . .
H(5) H(8) 3.548 ? . .
H(5) H(8) 3.381 ? . 2_446
H(5) H(10) 2.329 ? . 3_646
H(5) H(10) 3.335 ? . 4_654
H(5) H(11) 3.081 ? . .
H(5) H(14) 3.290 ? . 1_455
H(5) H(15) 3.034 ? . 1_455
H(5) H(15) 3.354 ? . 2_446
H(5) H(16) 2.483 ? . .
H(6) S(2) 3.405 ? . 1_455
H(6) O(2) 3.452 ? . .
H(6) O(7) 3.499 ? . 3_646
H(6) C(21) 3.437 ? . 1_455
H(6) H(2) 3.202 ? . 2_546
H(6) H(5) 2.715 ? . .
H(6) H(14) 2.895 ? . 1_455
H(6) H(15) 3.576 ? . 1_455
H(7) S(1) 3.034 ? . 4_754
H(7) C(19) 3.409 ? . 1_655
H(7) H(3) 3.250 ? . 1_655
H(7) H(4) 2.752 ? . 1_655
H(7) H(12) 2.863 ? . 2_556
H(8) O(2) 2.680 ? . 2_546
H(8) O(5) 3.023 ? . 4_654
H(8) N(8) 3.217 ? . 4_654
H(8) C(11) 3.378 ? . 4_654
H(8) H(2) 2.207 ? . 2_546
H(8) H(5) 3.548 ? . .
H(8) H(5) 3.381 ? . 2_546
H(8) H(10) 2.755 ? . 4_654
H(9) C(19) 3.198 ? . 2_556
H(9) H(3) 3.220 ? . 2_556
H(9) H(4) 3.227 ? . 2_556
H(9) H(12) 2.660 ? . 2_556
H(9) H(14) 3.386 ? . 1_455
H(10) O(2) 1.826 ? . 3_656
H(10) O(4) 3.379 ? . 3_656
H(10) H(1) 3.459 ? . 1_455
H(10) H(2) 2.632 ? . 3_656
H(10) H(2) 3.378 ? . 4_655
H(10) H(5) 2.329 ? . 3_656
H(10) H(5) 3.335 ? . 4_655
H(10) H(8) 2.755 ? . 4_655
H(10) H(11) 3.345 ? . 4_655
H(10) H(15) 2.815 ? . 3_756
H(10) H(16) 2.802 ? . 3_656
H(11) O(5) 1.832 ? . 4_654
H(11) N(1) 3.512 ? . 4_654
H(11) N(8) 3.361 ? . 4_654
H(11) C(11) 2.636 ? . 4_654
H(11) C(18) 3.396 ? . 4_654
H(11) H(5) 3.081 ? . .
H(11) H(10) 3.345 ? . 4_654
H(11) H(12) 3.333 ? . 2_556
H(11) H(13) 2.686 ? . 4_654
H(12) O(1) 2.654 ? . 2_456
H(12) O(3) 3.598 ? . 2_456
H(12) C(1) 3.247 ? . 2_456
H(12) C(12) 3.465 ? . 2_456
H(12) H(3) 3.063 ? . 2_456
H(12) H(4) 2.995 ? . 2_556
H(12) H(7) 2.863 ? . 2_456
H(12) H(9) 2.660 ? . 2_456
H(12) H(11) 3.333 ? . 2_456
H(13) S(2) 3.044 ? . 1_455
H(13) O(1) 3.236 ? . 4_655
H(13) O(7) 2.839 ? . 3_646
H(13) H(11) 2.686 ? . 4_655
H(14) O(2) 3.584 ? . 1_655
H(14) C(12) 3.392 ? . 1_655
H(14) C(17) 3.424 ? . 1_655
H(14) C(19) 3.588 ? . 1_655
H(14) H(2) 3.364 ? . 2_546
H(14) H(3) 3.452 ? . 1_655
H(14) H(4) 3.317 ? . 1_655
H(14) H(5) 3.290 ? . 1_655
H(14) H(6) 2.895 ? . 1_655
H(14) H(9) 3.386 ? . 1_655
H(15) O(2) 2.948 ? . 1_655
H(15) O(2) 3.094 ? . 2_546
H(15) N(8) 3.146 ? . 3_746
H(15) H(2) 2.128 ? . 2_546
H(15) H(5) 3.034 ? . 1_655
H(15) H(5) 3.354 ? . 2_546
H(15) H(6) 3.576 ? . 1_655
H(15) H(10) 2.815 ? . 3_746
H(16) O(2) 2.913 ? . .
H(16) O(2) 3.205 ? . 2_546
H(16) O(5) 3.562 ? . 3_746
H(16) O(7) 1.955 ? . 3_646
H(16) N(8) 3.269 ? . 3_646
H(16) C(13) 2.936 ? . 3_646
H(16) H(1) 3.132 ? . 3_746
H(16) H(2) 2.374 ? . 2_546
H(16) H(5) 2.483 ? . .
H(16) H(10) 2.802 ? . 3_646

loop_
_geom_torsion_atom_site_label_1
_geom_torsion_atom_site_label_2
_geom_torsion_atom_site_label_3
_geom_torsion_atom_site_label_4
_geom_torsion
_geom_torsion_publ_flag
_geom_torsion_site_symmetry_1
_geom_torsion_site_symmetry_2
_geom_torsion_site_symmetry_3
_geom_torsion_site_symmetry_4
S(2) S(1) C(18) C(14) 68.6(2) ? . . . .
S(2) S(1) C(18) C(16) -43.9(2) ? . . . .
C(18) S(1) S(2) C(21) -47.98(17) ? . . . .
S(1) S(2) C(21) C(15) 52.3(2) ? . . . .
C(15) O(3) C(16) N(1) -119.6(2) ? . . . .
C(15) O(3) C(16) C(18) 0.3(3) ? . . . .
C(16) O(3) C(15) C(1) 146.4(2) ? . . . .
C(16) O(3) C(15) C(14) 25.4(3) ? . . . .
C(16) O(3) C(15) C(21) -94.8(3) ? . . . .
C(11) N(1) C(12) C(17) -2.2(5) ? . . . .
C(12) N(1) C(11) O(5) 178.5(3) ? . . . .
C(12) N(1) C(11) N(8) -0.2(4) ? . . . .
C(11) N(1) C(16) O(3) -162.0(2) ? . . . .
C(11) N(1) C(16) C(18) 81.4(3) ? . . . .
C(16) N(1) C(11) O(5) -2.4(4) ? . . . .
C(16) N(1) C(11) N(8) 178.9(2) ? . . . .
C(12) N(1) C(16) O(3) 17.1(3) ? . . . .
C(12) N(1) C(16) C(18) -99.5(3) ? . . . .
C(16) N(1) C(12) C(17) 178.7(3) ? . . . .
C(11) N(8) C(13) O(7) 174.6(3) ? . . . .
C(11) N(8) C(13) C(17) -5.5(4) ? . . . .
C(13) N(8) C(11) O(5) -174.5(3) ? . . . .
C(13) N(8) C(11) N(1) 4.3(4) ? . . . .
O(1) C(1) C(15) O(3) -64.6(3) ? . . . .
O(1) C(1) C(15) C(14) 48.3(4) ? . . . .
O(1) C(1) C(15) C(21) 176.4(3) ? . . . .
N(1) C(12) C(17) C(13) 0.9(5) ? . . . .
N(1) C(12) C(17) C(19) -179.1(3) ? . . . .
O(7) C(13) C(17) C(12) -177.4(3) ? . . . .
O(7) C(13) C(17) C(19) 2.6(5) ? . . . .
N(8) C(13) C(17) C(12) 2.6(4) ? . . . .
N(8) C(13) C(17) C(19) -177.3(3) ? . . . .
O(4) C(14) C(15) O(3) -166.6(2) ? . . . .
O(4) C(14) C(15) C(1) 77.6(3) ? . . . .
O(4) C(14) C(15) C(21) -48.7(3) ? . . . .
O(4) C(14) C(18) S(1) 41.7(3) ? . . . .
O(4) C(14) C(18) C(16) 162.2(2) ? . . . .
C(15) C(14) C(18) S(1) -80.6(2) ? . . . .
C(15) C(14) C(18) C(16) 40.0(2) ? . . . .
C(18) C(14) C(15) O(3) -40.6(2) ? . . . .
C(18) C(14) C(15) C(1) -156.5(2) ? . . . .
C(18) C(14) C(15) C(21) 77.3(3) ? . . . .
O(3) C(15) C(21) S(2) 44.3(3) ? . . . .
C(1) C(15) C(21) S(2) 161.8(2) ? . . . .
C(14) C(15) C(21) S(2) -69.2(3) ? . . . .
O(3) C(16) C(18) S(1) 92.9(2) ? . . . .
O(3) C(16) C(18) C(14) -25.6(3) ? . . . .
N(1) C(16) C(18) S(1) -149.6(2) ? . . . .
N(1) C(16) C(18) C(14) 91.9(2) ? . . . .

loop_
_cod_related_entry_id
_cod_related_entry_database
_cod_related_entry_code
1 ChemSpider 30653223
